data_2241125
loop_
_publ_author_name
'Oishi, Takeshi'
'Yamamoto, Hiroaki'
'Sugai, Tomoya'
'Fukaya, Keisuke'
'Yamaguchi, Yu'
'Watanabe, Ami'
'Sato, Takaaki'
'Chida, Noritaka'

_publ_section_title
;
 Crystal structure of
 (+-)-(7<i>RS</i>,8<i>SR</i>)-7-methyl-1,4-dioxaspiro[4.5]decane-7,8-diol
;
_journal_coeditor_code IS5419
_journal_issue 10
_journal_name_full 'Acta Crystallographica Section E'
_journal_page_first 1181
_journal_page_last 1184
_journal_paper_doi 10.1107/S2056989015016783
_journal_volume 71
_journal_year 2015
_chemical_formula_iupac 'C9 H16 O4'
_chemical_formula_moiety 'C9 H16 O4'
_chemical_formula_sum 'C9 H16 O4'
_chemical_formula_weight 188.22
_chemical_melting_point 360.2
_chemical_name_systematic
;
(+-)-(7<i>RS</i>,8<i>SR</i>)-7-Methyl-1,4-dioxaspiro[4.5]decane-7,8-diol
;
_space_group_crystal_system monoclinic
_space_group_IT_number 14
_space_group_name_Hall '-P 2ybc'
_space_group_name_H-M_alt 'P 1 21/c 1'
_symmetry_space_group_name_Hall '-P 2ybc'
_symmetry_space_group_name_H-M 'P 1 21/c 1'
_atom_sites_solution_hydrogens geom
_atom_sites_solution_primary direct
_atom_sites_solution_secondary difmap
_cell_angle_alpha 90
_cell_angle_beta 103.281(2)
_cell_angle_gamma 90
_cell_formula_units_Z 4
_cell_length_a 7.7403(5)
_cell_length_b 18.1498(11)
_cell_length_c 6.7335(5)
_cell_measurement_reflns_used 2733
_cell_measurement_temperature 90.0
_cell_measurement_theta_max 24.66
_cell_measurement_theta_min 2.70
_cell_volume 920.66(11)
_computing_cell_refinement
;
<i>SAINT</i> (Bruker, 2014)
;
_computing_data_collection
;
<i>APEX2</i> (Bruker, 2014)
;
_computing_data_reduction
;
<i>SAINT</i> (Bruker, 2014)
;
_computing_molecular_graphics
;
<i>Mercury</i> (Macrae <i>et al.</i>, 2006)
;
_computing_publication_material
;
<i>publCIF</i> (Westrip, 2010) and <i>PLATON</i> (Spek, 2009)
;
_computing_structure_refinement
;
<i>SHELXL2014</i> (Sheldrick, 2015)
;
_computing_structure_solution
;
<i>SHELXS2013</i> (Sheldrick, 2008)
;
_diffrn_ambient_temperature 90.0
_diffrn_detector_area_resol_mean 10.4167
_diffrn_measured_fraction_theta_full 0.994
_diffrn_measured_fraction_theta_max 0.994
_diffrn_measurement_device_type 'Bruker D8 Venture'
_diffrn_measurement_method '\f and \w scans'
_diffrn_radiation_monochromator 'multilayered confocal mirror'
_diffrn_radiation_type MoK\a
_diffrn_radiation_wavelength 0.71073
_diffrn_reflns_av_R_equivalents 0.0369
_diffrn_reflns_limit_h_max 8
_diffrn_reflns_limit_h_min -9
_diffrn_reflns_limit_k_max 21
_diffrn_reflns_limit_k_min -21
_diffrn_reflns_limit_l_max 7
_diffrn_reflns_limit_l_min -8
_diffrn_reflns_number 8165
_diffrn_reflns_theta_full 25.03
_diffrn_reflns_theta_max 25.03
_diffrn_reflns_theta_min 2.70
_diffrn_standards_number 0
_exptl_absorpt_coefficient_mu 0.106
_exptl_absorpt_correction_T_max 0.97
_exptl_absorpt_correction_T_min 0.97
_exptl_absorpt_correction_type multi-scan
_exptl_absorpt_process_details
;
(<i>SADABS</i>; Bruker, 2014)
;
_exptl_crystal_colour colorless
_exptl_crystal_density_diffrn 1.358
_exptl_crystal_density_method 'not measured'
_exptl_crystal_description prism
_exptl_crystal_F_000 408
_exptl_crystal_size_max 0.280
_exptl_crystal_size_mid 0.270
_exptl_crystal_size_min 0.250
_refine_diff_density_max 0.246
_refine_diff_density_min -0.272
_refine_ls_extinction_method none
_refine_ls_goodness_of_fit_ref 1.011
_refine_ls_hydrogen_treatment constr
_refine_ls_matrix_type full
_refine_ls_number_parameters 121
_refine_ls_number_reflns 1612
_refine_ls_number_restraints 0
_refine_ls_restrained_S_all 1.011
_refine_ls_R_factor_all 0.0596
_refine_ls_R_factor_gt 0.0363
_refine_ls_shift/su_max 0.008
_refine_ls_shift/su_mean 0.001
_refine_ls_structure_factor_coef Fsqd
_refine_ls_weighting_details 'w=1/[\s^2^(Fo^2^)+(0.0407P)^2^+0.4103P] where P=(Fo^2^+2Fc^2^)/3'
_refine_ls_weighting_scheme calc
_refine_ls_wR_factor_gt 0.0811
_refine_ls_wR_factor_ref 0.0916
_reflns_number_gt 1205
_reflns_number_total 1612
_reflns_threshold_expression 'I > 2\s(I)'
_cod_data_source_file is5419sup1.cif
_cod_data_source_block I
_cod_database_code 2241125

loop_
_space_group_symop_operation_xyz
'x, y, z'
'-x, y+1/2, -z+1/2'
'-x, -y, -z'
'x, -y-1/2, z-1/2'

loop_
_atom_site_type_symbol
_atom_site_label
_atom_site_fract_x
_atom_site_fract_y
_atom_site_fract_z
_atom_site_U_iso_or_equiv
_atom_site_adp_type
_atom_site_calc_flag
_atom_site_occupancy
O O1 0.27151(15) 0.55328(6) 1.12431(17) 0.0191(3) Uani d 1
C C2 0.4342(2) 0.58896(9) 1.2186(3) 0.0209(4) Uani d 1
H H2A 0.5326 0.5725 1.158 0.025 Uiso calc 1
H H2B 0.4662 0.5796 1.3675 0.025 Uiso calc 1
C C3 0.3914(2) 0.66886(9) 1.1734(3) 0.0204(4) Uani d 1
H H3A 0.327 0.6902 1.271 0.025 Uiso calc 1
H H3B 0.5002 0.698 1.1772 0.025 Uiso calc 1
O O4 0.28135(15) 0.66576(6) 0.97209(18) 0.0177(3) Uani d 1
C C5 0.1875(2) 0.59633(9) 0.9519(2) 0.0154(4) Uani d 1
C C6 -0.0045(2) 0.60871(9) 0.9585(2) 0.0139(4) Uani d 1
H H6A -0.0085 0.6365 1.0839 0.017 Uiso calc 1
H H6B -0.0617 0.5603 0.9663 0.017 Uiso calc 1
C C7 -0.1103(2) 0.65073(8) 0.7741(3) 0.0139(4) Uani d 1
C C8 -0.0926(2) 0.61203(9) 0.5774(2) 0.0141(4) Uani d 1
H H8 -0.1427 0.5614 0.5804 0.017 Uiso calc 1
C C9 0.1009(2) 0.60306(9) 0.5692(3) 0.0161(4) Uani d 1
H H9A 0.1551 0.6523 0.5649 0.019 Uiso calc 1
H H9B 0.1079 0.5764 0.443 0.019 Uiso calc 1
C C10 0.2047(2) 0.56059(9) 0.7546(3) 0.0160(4) Uani d 1
H H10A 0.1598 0.5094 0.7496 0.019 Uiso calc 1
H H10B 0.3315 0.5586 0.7499 0.019 Uiso calc 1
C C11 -0.3033(2) 0.65735(10) 0.7850(3) 0.0209(4) Uani d 1
H H11A -0.3108 0.6838 0.9097 0.031 Uiso calc 1
H H11B -0.3544 0.608 0.7868 0.031 Uiso calc 1
H H11C -0.3692 0.6845 0.6658 0.031 Uiso calc 1
O O12 -0.04355(15) 0.72524(6) 0.77185(18) 0.0170(3) Uani d 1
H H12 0.0652 0.726 0.828 0.026 Uiso calc 1
O O13 -0.19319(15) 0.64738(6) 0.40008(17) 0.0179(3) Uani d 1
H H13 -0.1446 0.6875 0.3825 0.027 Uiso calc 1

loop_
_atom_site_aniso_label
_atom_site_aniso_U_11
_atom_site_aniso_U_22
_atom_site_aniso_U_33
_atom_site_aniso_U_12
_atom_site_aniso_U_13
_atom_site_aniso_U_23
O1 0.0174(6) 0.0186(7) 0.0174(7) -0.0029(5) -0.0040(5) 0.0046(5)
C2 0.0167(9) 0.0220(10) 0.0206(10) -0.0018(8) -0.0024(7) -0.0001(8)
C3 0.0197(10) 0.0203(10) 0.0186(10) -0.0022(8) -0.0012(8) -0.0022(8)
O4 0.0167(6) 0.0158(6) 0.0178(7) -0.0057(5) -0.0021(5) 0.0019(5)
C5 0.0157(9) 0.0124(8) 0.0162(9) -0.0029(7) -0.0001(7) 0.0041(7)
C6 0.0165(9) 0.0130(9) 0.0130(9) -0.0021(7) 0.0048(7) -0.0011(7)
C7 0.0154(9) 0.0099(8) 0.0166(10) -0.0008(7) 0.0042(7) 0.0003(7)
C8 0.0160(9) 0.0114(9) 0.0132(9) -0.0010(7) -0.0002(7) 0.0010(7)
C9 0.0178(9) 0.0162(9) 0.0147(9) -0.0001(7) 0.0045(7) -0.0020(7)
C10 0.0135(9) 0.0164(9) 0.0188(10) 0.0001(7) 0.0051(7) -0.0005(7)
C11 0.0181(9) 0.0223(10) 0.0233(10) 0.0017(8) 0.0071(8) 0.0005(8)
O12 0.0176(6) 0.0129(6) 0.0195(7) -0.0011(5) 0.0021(5) -0.0007(5)
O13 0.0192(7) 0.0171(6) 0.0145(7) -0.0021(5) -0.0019(5) 0.0036(5)

loop_
_atom_type_symbol
_atom_type_description
_atom_type_scat_dispersion_real
_atom_type_scat_dispersion_imag
_atom_type_scat_source
C C 0.0033 0.0016 'International Tables Vol C Tables 4.2.6.8 and 6.1.1.4'
H H 0.0000 0.0000 'International Tables Vol C Tables 4.2.6.8 and 6.1.1.4'
O O 0.0106 0.0060 'International Tables Vol C Tables 4.2.6.8 and 6.1.1.4'

loop_
_geom_angle_atom_site_label_1
_geom_angle_atom_site_label_2
_geom_angle_atom_site_label_3
_geom_angle
C5 O1 C2 107.70(12)
O1 C2 C3 102.52(13)
O1 C2 H2A 111.3
C3 C2 H2A 111.3
O1 C2 H2B 111.3
C3 C2 H2B 111.3
H2A C2 H2B 109.2
O4 C3 C2 102.13(13)
O4 C3 H3A 111.3
C2 C3 H3A 111.3
O4 C3 H3B 111.3
C2 C3 H3B 111.3
H3A C3 H3B 109.2
C3 O4 C5 107.54(12)
O1 C5 O4 105.99(12)
O1 C5 C10 111.37(13)
O4 C5 C10 108.24(13)
O1 C5 C6 108.93(13)
O4 C5 C6 110.10(13)
C10 C5 C6 112.02(13)
C5 C6 C7 113.40(13)
C5 C6 H6A 108.9
C7 C6 H6A 108.9
C5 C6 H6B 108.9
C7 C6 H6B 108.9
H6A C6 H6B 107.7
O12 C7 C11 106.50(13)
O12 C7 C6 110.42(13)
C11 C7 C6 110.50(14)
O12 C7 C8 108.41(13)
C11 C7 C8 111.28(14)
C6 C7 C8 109.66(13)
O13 C8 C9 111.85(13)
O13 C8 C7 112.27(13)
C9 C8 C7 111.41(13)
O13 C8 H8 107.0
C9 C8 H8 107.0
C7 C8 H8 107.0
C8 C9 C10 111.21(14)
C8 C9 H9A 109.4
C10 C9 H9A 109.4
C8 C9 H9B 109.4
C10 C9 H9B 109.4
H9A C9 H9B 108.0
C5 C10 C9 111.42(13)
C5 C10 H10A 109.3
C9 C10 H10A 109.3
C5 C10 H10B 109.3
C9 C10 H10B 109.3
H10A C10 H10B 108.0
C7 C11 H11A 109.5
C7 C11 H11B 109.5
H11A C11 H11B 109.5
C7 C11 H11C 109.5
H11A C11 H11C 109.5
H11B C11 H11C 109.5
C7 O12 H12 109.5
C8 O13 H13 109.5

loop_
_geom_bond_atom_site_label_1
_geom_bond_atom_site_label_2
_geom_bond_distance
O1 C5 1.4265(19)
O1 C2 1.428(2)
C2 C3 1.503(2)
C2 H2A 0.99
C2 H2B 0.99
C3 O4 1.427(2)
C3 H3A 0.99
C3 H3B 0.99
O4 C5 1.4453(19)
C5 C10 1.512(2)
C5 C6 1.514(2)
C6 C7 1.526(2)
C6 H6A 0.99
C6 H6B 0.99
C7 O12 1.4491(19)
C7 C11 1.517(2)
C7 C8 1.532(2)
C8 O13 1.4200(19)
C8 C9 1.520(2)
C8 H8 1.0
C9 C10 1.529(2)
C9 H9A 0.99
C9 H9B 0.99
C10 H10A 0.99
C10 H10B 0.99
C11 H11A 0.98
C11 H11B 0.98
C11 H11C 0.98
O12 H12 0.84
O13 H13 0.84

loop_
_geom_hbond_atom_site_label_D
_geom_hbond_atom_site_label_H
_geom_hbond_atom_site_label_A
_geom_hbond_site_symmetry_A
_geom_hbond_distance_DH
_geom_hbond_distance_HA
_geom_hbond_distance_DA
_geom_hbond_angle_DHA
_geom_hbond_publ_flag
O12 H12 O4 . 0.84 2.05 2.7838(16) 146 yes
O13 H13 O12 4_575 0.84 1.99 2.8093(16) 166 yes
C6 H6B O1 3_567 0.99 2.61 3.5631(19) 162 yes

loop_
_geom_torsion_atom_site_label_1
_geom_torsion_atom_site_label_2
_geom_torsion_atom_site_label_3
_geom_torsion_atom_site_label_4
_geom_torsion
C5 O1 C2 C3 30.97(17)
O1 C2 C3 O4 -37.36(16)
C2 C3 O4 C5 30.55(17)
C2 O1 C5 O4 -12.62(16)
C2 O1 C5 C10 104.89(15)
C2 O1 C5 C6 -131.06(14)
C3 O4 C5 O1 -12.23(16)
C3 O4 C5 C10 -131.81(14)
C3 O4 C5 C6 105.44(15)
O1 C5 C6 C7 -176.78(12)
O4 C5 C6 C7 67.39(16)
C10 C5 C6 C7 -53.12(18)
C5 C6 C7 O12 -65.60(17)
C5 C6 C7 C11 176.83(13)
C5 C6 C7 C8 53.80(17)
O12 C7 C8 O13 -61.28(17)
C11 C7 C8 O13 55.53(17)
C6 C7 C8 O13 178.10(12)
O12 C7 C8 C9 65.06(16)
C11 C7 C8 C9 -178.13(13)
C6 C7 C8 C9 -55.56(17)
O13 C8 C9 C10 -176.36(12)
C7 C8 C9 C10 57.07(18)
O1 C5 C10 C9 174.98(12)
O4 C5 C10 C9 -68.89(16)
C6 C5 C10 C9 52.69(18)
C8 C9 C10 C5 -55.09(18)

_cod_database_fobs_code 2241125
